data_4021970
loop_
_publ_author_name
'Gilles Gasser'
'Matthew J. Belousoff'
'Alan M. Bond'
'Leone Spiccia'

_publ_contact_author_address
;School of Chemistry
Wellington Rd
Clayton
Victoria, Australia, 3800
;
_publ_contact_author_email leone.spiccia@sci.monash.edu.au
_publ_contact_author_fax +610399054597
_publ_contact_author_name 'Leone Spiccia'
_publ_contact_author_phone +610399054526
_publ_section_title
;
 Facile Synthesis and Detailed Characterization of a New Ferrocenyl
 Uracil Peptide Nucleic Acid Monomer
;
_journal_name_full 'Journal of Organic Chemistry'
_journal_page_first 7565
_journal_page_last 7573
_journal_paper_doi 10.1021/jo060868t
_journal_volume 71
_journal_year 2006
_chemical_formula_moiety 'C17 H19 Fe N3 O2'
_chemical_formula_sum 'C17 H19 Fe N3 O2'
_chemical_formula_weight 353.20
_chemical_name_common Ferrocene-Me2Uracil
_chemical_name_systematic
;
 5-(Ferrocenylamino)-1,3-dimethylpyrimidine-2,4(1H,3H)-dione
;
_space_group_IT_number 14
_symmetry_cell_setting monoclinic
_symmetry_space_group_name_Hall '-P 2ybc'
_symmetry_space_group_name_H-M 'P 1 21/c 1'
_atom_sites_solution_hydrogens geom
_atom_sites_solution_primary direct
_atom_sites_solution_secondary difmap
_audit_creation_method SHELXL-97
_cell_angle_alpha 90.00
_cell_angle_beta 92.16(3)
_cell_angle_gamma 90.00
_cell_formula_units_Z 4
_cell_length_a 6.8464(14)
_cell_length_b 8.4350(17)
_cell_length_c 26.544(5)
_cell_measurement_reflns_used 6467
_cell_measurement_temperature 123(2)
_cell_measurement_theta_max 17
_cell_measurement_theta_min 4
_cell_volume 1531.8(5)
_computing_cell_refinement Denzo
_computing_data_collection 'Nonius Collect'
_computing_data_reduction Denzo
_computing_molecular_graphics ORTEP-3
_computing_structure_refinement 'SHELXL-97 (Sheldrick, 1997)'
_computing_structure_solution 'SHELXS-97 (Sheldrick, 1990)'
_diffrn_ambient_temperature 123(2)
_diffrn_measured_fraction_theta_full 0.994
_diffrn_measured_fraction_theta_max 0.994
_diffrn_measurement_device_type 'Nonius Kappa CCD'
_diffrn_measurement_method 'non-profiled omega/2theta scans'
_diffrn_radiation_monochromator graphite
_diffrn_radiation_source 'fine-focus sealed tube'
_diffrn_radiation_type MoK\a
_diffrn_radiation_wavelength 0.71073
_diffrn_reflns_av_R_equivalents 0.1068
_diffrn_reflns_av_sigmaI/netI 0.0527
_diffrn_reflns_limit_h_max 5
_diffrn_reflns_limit_h_min -5
_diffrn_reflns_limit_k_max 6
_diffrn_reflns_limit_k_min -6
_diffrn_reflns_limit_l_max 21
_diffrn_reflns_limit_l_min -21
_diffrn_reflns_number 6467
_diffrn_reflns_theta_full 17.14
_diffrn_reflns_theta_max 17.14
_diffrn_reflns_theta_min 1.54
_exptl_absorpt_coefficient_mu 0.998
_exptl_absorpt_correction_type none
_exptl_crystal_colour Yellow
_exptl_crystal_density_diffrn 1.532
_exptl_crystal_density_method 'not measured'
_exptl_crystal_description Needle
_exptl_crystal_F_000 736
_exptl_crystal_size_max 0.15
_exptl_crystal_size_mid 0.12
_exptl_crystal_size_min 0.12
_refine_diff_density_max 0.996
_refine_diff_density_min -0.920
_refine_diff_density_rms 0.348
_refine_ls_extinction_method none
_refine_ls_goodness_of_fit_ref 1.256
_refine_ls_hydrogen_treatment constr
_refine_ls_matrix_type full
_refine_ls_number_parameters 100
_refine_ls_number_reflns 900
_refine_ls_number_restraints 0
_refine_ls_restrained_S_all 1.256
_refine_ls_R_factor_all 0.1047
_refine_ls_R_factor_gt 0.0682
_refine_ls_shift/su_max 0.000
_refine_ls_shift/su_mean 0.000
_refine_ls_structure_factor_coef Fsqd
_refine_ls_weighting_details 'calc w=1/[\s^2^(Fo^2^)+(0.1702P)^2^+3.3619P] where P=(Fo^2^+2Fc^2^)/3'
_refine_ls_weighting_scheme calc
_refine_ls_wR_factor_gt 0.1843
_refine_ls_wR_factor_ref 0.2642
_reflns_number_gt 744
_reflns_number_total 900
_reflns_threshold_expression >2sigma(I)
_cod_data_source_file jo060868tsi20060426_022054.cif
_cod_depositor_comments
;
The following automatic conversions were performed:
'_exptl_absorpt_correction_type' value 'None' changed to 'none' according
to '/home/saulius/struct/CIF-dictionaries/cif_core.dic' dictionary named
'cif_core.dic' version 2.4.1 from 2010-06-29.

Automatic conversion script
Id: cif_fix_enum 1527 2010-12-29 10:47:43Z saulius 
;
_cod_original_sg_symbol_H-M 'P 21/c'
_cod_database_code 4021970

loop_
_symmetry_equiv_pos_as_xyz
'x, y, z'
'-x, y+1/2, -z+1/2'
'-x, -y, -z'
'x, -y-1/2, z-1/2'

loop_
_atom_site_label
_atom_site_type_symbol
_atom_site_fract_x
_atom_site_fract_y
_atom_site_fract_z
_atom_site_U_iso_or_equiv
_atom_site_adp_type
_atom_site_occupancy
_atom_site_symmetry_multiplicity
_atom_site_calc_flag
_atom_site_refinement_flags
Fe1 Fe 0.2904(3) 0.0995(3) 0.81975(8) 0.0119(14) Uani 1 1 d .
O1 O 0.1432(14) 0.6397(12) 1.0936(4) 0.011(3) Uiso 1 1 d .
N1 N 0.3576(17) 0.3725(14) 0.9154(4) 0.007(4) Uiso 1 1 d .
H1A H 0.3018 0.2733 0.9146 0.008 Uiso 0.50 1 calc PR
H1B H 0.4908 0.3586 0.9183 0.008 Uiso 0.50 1 calc PR
C1 C 0.126(2) 0.028(2) 0.8779(6) 0.020(5) Uiso 1 1 d .
H1 H 0.0630 0.0956 0.9009 0.023 Uiso 1 1 calc R
O2 O 0.2844(14) 0.2006(13) 1.0004(3) 0.015(3) Uiso 1 1 d .
N2 N 0.2190(17) 0.4194(14) 1.0478(4) 0.007(4) Uiso 1 1 d .
C2 C 0.315(2) -0.0299(19) 0.8839(6) 0.012(5) Uiso 1 1 d .
H2 H 0.4027 -0.0072 0.9116 0.014 Uiso 1 1 calc R
N3 N 0.2290(16) 0.6718(15) 1.0122(4) 0.003(4) Uiso 1 1 d .
C3 C 0.356(2) -0.1273(19) 0.8425(6) 0.017(5) Uiso 1 1 d .
H3 H 0.4755 -0.1809 0.8367 0.021 Uiso 1 1 calc R
C4 C 0.183(2) -0.129(2) 0.8111(6) 0.024(5) Uiso 1 1 d .
H4 H 0.1647 -0.1862 0.7804 0.029 Uiso 1 1 calc R
C5 C 0.043(2) -0.0301(18) 0.8333(5) 0.012(5) Uiso 1 1 d .
H5 H -0.0850 -0.0076 0.8200 0.015 Uiso 1 1 calc R
C6 C 0.524(2) 0.2496(18) 0.8156(5) 0.013(5) Uiso 1 1 d .
H6 H 0.6385 0.2462 0.8370 0.015 Uiso 1 1 calc R
C7 C 0.494(2) 0.165(2) 0.7696(6) 0.024(5) Uiso 1 1 d .
H7 H 0.5858 0.0969 0.7545 0.029 Uiso 1 1 calc R
C8 C 0.303(2) 0.202(2) 0.7502(6) 0.024(5) Uiso 1 1 d .
H8 H 0.2452 0.1622 0.7195 0.029 Uiso 1 1 calc R
C9 C 0.212(2) 0.3057(19) 0.7838(5) 0.013(5) Uiso 1 1 d .
H9 H 0.0822 0.3457 0.7805 0.016 Uiso 1 1 calc R
C10 C 0.353(2) 0.340(2) 0.8241(5) 0.011(5) Uiso 1 1 d .
C11 C 0.313(2) 0.448(2) 0.8666(5) 0.016(5) Uiso 1 1 d .
H11A H 0.3924 0.5456 0.8637 0.019 Uiso 1 1 calc R
H11B H 0.1732 0.4795 0.8646 0.019 Uiso 1 1 calc R
C12 C 0.298(2) 0.4500(19) 0.9594(5) 0.008(5) Uiso 1 1 d .
C13 C 0.268(2) 0.347(2) 1.0031(5) 0.011(5) Uiso 1 1 d .
C14 C 0.188(2) 0.3150(18) 1.0909(5) 0.010(4) Uiso 1 1 d .
H14A H 0.0661 0.2556 1.0851 0.014 Uiso 1 1 calc R
H14B H 0.1791 0.3789 1.1216 0.014 Uiso 1 1 calc R
H14C H 0.2975 0.2408 1.0949 0.014 Uiso 1 1 calc R
C15 C 0.193(2) 0.5838(19) 1.0542(6) 0.006(5) Uiso 1 1 d .
C16 C 0.221(2) 0.845(2) 1.0171(6) 0.018(5) Uiso 1 1 d .
H16A H 0.1001 0.8850 1.0009 0.027 Uiso 1 1 calc R
H16B H 0.3337 0.8924 1.0008 0.027 Uiso 1 1 calc R
H16C H 0.2254 0.8742 1.0529 0.027 Uiso 1 1 calc R
C17 C 0.278(2) 0.6091(18) 0.9661(6) 0.006(5) Uiso 1 1 d .
H17 H 0.2982 0.6785 0.9386 0.008 Uiso 1 1 calc R

loop_
_atom_site_aniso_label
_atom_site_aniso_U_11
_atom_site_aniso_U_22
_atom_site_aniso_U_33
_atom_site_aniso_U_23
_atom_site_aniso_U_13
_atom_site_aniso_U_12
Fe1 0.019(2) 0.009(2) 0.0075(19) -0.0003(12) 0.0016(13) -0.0020(13)

loop_
_atom_type_symbol
_atom_type_description
_atom_type_scat_dispersion_real
_atom_type_scat_dispersion_imag
_atom_type_scat_source
C C 0.0033 0.0016 'International Tables Vol C Tables 4.2.6.8 and 6.1.1.4'
H H 0.0000 0.0000 'International Tables Vol C Tables 4.2.6.8 and 6.1.1.4'
N N 0.0061 0.0033 'International Tables Vol C Tables 4.2.6.8 and 6.1.1.4'
O O 0.0106 0.0060 'International Tables Vol C Tables 4.2.6.8 and 6.1.1.4'
Fe Fe 0.3463 0.8444 'International Tables Vol C Tables 4.2.6.8 and 6.1.1.4'

loop_
_geom_angle_atom_site_label_1
_geom_angle_atom_site_label_2
_geom_angle_atom_site_label_3
_geom_angle
C2 Fe1 C1 39.9(6)
C2 Fe1 C7 131.1(6)
C1 Fe1 C7 170.4(6)
C2 Fe1 C8 169.5(7)
C1 Fe1 C8 148.6(6)
C7 Fe1 C8 40.9(6)
C2 Fe1 C9 149.6(6)
C1 Fe1 C9 117.6(7)
C7 Fe1 C9 68.9(7)
C8 Fe1 C9 40.4(6)
C2 Fe1 C6 109.8(6)
C1 Fe1 C6 132.9(6)
C7 Fe1 C6 40.7(6)
C8 Fe1 C6 68.4(6)
C9 Fe1 C6 69.0(6)
C2 Fe1 C3 40.5(6)
C1 Fe1 C3 67.8(7)
C7 Fe1 C3 107.3(7)
C8 Fe1 C3 130.1(7)
C9 Fe1 C3 168.9(6)
C6 Fe1 C3 115.4(6)
C2 Fe1 C5 67.0(6)
C1 Fe1 C5 39.4(6)
C7 Fe1 C5 147.7(6)
C8 Fe1 C5 116.3(6)
C9 Fe1 C5 109.2(6)
C6 Fe1 C5 171.0(6)
C3 Fe1 C5 68.1(6)
C2 Fe1 C4 67.1(6)
C1 Fe1 C4 66.7(7)
C7 Fe1 C4 115.4(7)
C8 Fe1 C4 108.5(7)
C9 Fe1 C4 130.7(6)
C6 Fe1 C4 147.6(7)
C3 Fe1 C4 40.4(6)
C5 Fe1 C4 40.1(6)
C2 Fe1 C10 118.0(6)
C1 Fe1 C10 111.6(7)
C7 Fe1 C10 68.0(6)
C8 Fe1 C10 67.8(6)
C9 Fe1 C10 41.1(6)
C6 Fe1 C10 40.3(6)
C3 Fe1 C10 148.4(6)
C5 Fe1 C10 132.8(6)
C4 Fe1 C10 170.7(6)
C12 N1 C11 118.1(12)
C12 N1 H1A 107.8
C11 N1 H1A 107.8
C12 N1 H1B 107.8
C11 N1 H1B 107.8
H1A N1 H1B 107.1
C2 C1 C5 109.1(16)
C2 C1 Fe1 69.5(10)
C5 C1 Fe1 71.1(10)
C2 C1 H1 125.5
C5 C1 H1 125.5
Fe1 C1 H1 125.5
C13 N2 C15 125.1(13)
C13 N2 C14 116.7(13)
C15 N2 C14 118.2(12)
C1 C2 C3 109.2(14)
C1 C2 Fe1 70.6(9)
C3 C2 Fe1 70.8(9)
C1 C2 H2 125.4
C3 C2 H2 125.4
Fe1 C2 H2 124.8
C15 N3 C17 124.7(13)
C15 N3 C16 117.4(12)
C17 N3 C16 118.0(12)
C2 C3 C4 105.9(15)
C2 C3 Fe1 68.8(9)
C4 C3 Fe1 70.5(9)
C2 C3 H3 127.0
C4 C3 H3 127.0
Fe1 C3 H3 125.3
C5 C4 C3 108.2(15)
C5 C4 Fe1 69.5(9)
C3 C4 Fe1 69.0(9)
C5 C4 H4 125.9
C3 C4 H4 125.9
Fe1 C4 H4 127.1
C1 C5 C4 107.5(15)
C1 C5 Fe1 69.5(10)
C4 C5 Fe1 70.3(10)
C1 C5 H5 126.2
C4 C5 H5 126.2
Fe1 C5 H5 125.5
C10 C6 C7 108.2(13)
C10 C6 Fe1 70.9(9)
C7 C6 Fe1 69.5(9)
C10 C6 H6 125.9
C7 C6 H6 125.9
Fe1 C6 H6 125.3
C6 C7 C8 107.6(15)
C6 C7 Fe1 69.8(9)
C8 C7 Fe1 69.6(9)
C6 C7 H7 126.2
C8 C7 H7 126.2
Fe1 C7 H7 126.0
C9 C8 C7 109.1(15)
C9 C8 Fe1 70.0(9)
C7 C8 Fe1 69.6(9)
C9 C8 H8 125.5
C7 C8 H8 125.5
Fe1 C8 H8 126.6
C8 C9 C10 107.0(14)
C8 C9 Fe1 69.6(9)
C10 C9 Fe1 70.5(9)
C8 C9 H9 126.5
C10 C9 H9 126.5
Fe1 C9 H9 124.9
C6 C10 C9 108.0(13)
C6 C10 C11 129.0(13)
C9 C10 C11 123.0(13)
C6 C10 Fe1 68.8(9)
C9 C10 Fe1 68.4(9)
C11 C10 Fe1 126.8(11)
N1 C11 C10 111.3(13)
N1 C11 H11A 109.4
C10 C11 H11A 109.4
N1 C11 H11B 109.4
C10 C11 H11B 109.4
H11A C11 H11B 108.0
C17 C12 N1 126.6(14)
C17 C12 C13 117.6(14)
N1 C12 C13 115.6(13)
O2 C13 N2 120.9(14)
O2 C13 C12 121.9(14)
N2 C13 C12 117.2(15)
N2 C14 H14A 109.5
N2 C14 H14B 109.5
H14A C14 H14B 109.5
N2 C14 H14C 109.5
H14A C14 H14C 109.5
H14B C14 H14C 109.5
O1 C15 N3 123.9(14)
O1 C15 N2 122.1(14)
N3 C15 N2 114.0(13)
N3 C16 H16A 109.5
N3 C16 H16B 109.5
H16A C16 H16B 109.5
N3 C16 H16C 109.5
H16A C16 H16C 109.5
H16B C16 H16C 109.5
C12 C17 N3 121.3(14)
C12 C17 H17 119.3
N3 C17 H17 119.3

loop_
_geom_bond_atom_site_label_1
_geom_bond_atom_site_label_2
_geom_bond_distance
Fe1 C2 2.024(16)
Fe1 C1 2.039(17)
Fe1 C7 2.042(17)
Fe1 C8 2.043(16)
Fe1 C9 2.047(16)
Fe1 C6 2.047(16)
Fe1 C3 2.051(16)
Fe1 C5 2.060(16)
Fe1 C4 2.071(18)
Fe1 C10 2.075(17)
O1 C15 1.208(16)
N1 C12 1.414(18)
N1 C11 1.467(17)
N1 H1A 0.9200
N1 H1B 0.9200
C1 C2 1.39(2)
C1 C5 1.38(2)
C1 H1 0.9500
O2 C13 1.240(17)
N2 C13 1.387(18)
N2 C15 1.409(18)
N2 C14 1.466(17)
C2 C3 1.41(2)
C2 H2 0.9500
N3 C15 1.371(18)
N3 C17 1.386(17)
N3 C16 1.470(19)
C3 C4 1.43(2)
C3 H3 0.9500
C4 C5 1.42(2)
C4 H4 0.9500
C5 H5 0.9500
C6 C10 1.42(2)
C6 C7 1.42(2)
C6 H6 0.9500
C7 C8 1.43(2)
C7 H7 0.9500
C8 C9 1.41(2)
C8 H8 0.9500
C9 C10 1.45(2)
C9 H9 0.9500
C10 C11 1.49(2)
C11 H11A 0.9900
C11 H11B 0.9900
C12 C17 1.361(19)
C12 C13 1.47(2)
C14 H14A 0.9800
C14 H14B 0.9800
C14 H14C 0.9800
C16 H16A 0.9800
C16 H16B 0.9800
C16 H16C 0.9800
C17 H17 0.9500
